data_1556891
loop_
_publ_author_name
'Yadava, Khushboo'
'Gallo, Gianpiero'
'Bette, Sebastian'
'Mulijanto, Caroline Evania'
'Karothu, Durga Prasad'
'Park, In-Hyeok'
'Medishetty, Raghavender'
'Naumov, Pan\<ce'
'Dinnebier, Robert E.'
'Vittal, Jagadese J.'

_publ_section_title
;
 Extraordinary anisotropic thermal expansion in photosalient crystals
;
_journal_issue 1
_journal_name_full IUCrJ
_journal_page_first 83
_journal_page_last 89
_journal_paper_doi 10.1107/S2052252519014581
_journal_volume 7
_journal_year 2020
_chemical_formula_sum 'C54 H40 Cu2 F2 N2 O8'
_chemical_formula_weight 1009.96
_space_group_crystal_system monoclinic
_space_group_IT_number 15
_space_group_name_Hall '-C 2yc'
_space_group_name_H-M_alt 'C 1 2/c 1'
_atom_sites_solution_hydrogens geom
_audit_creation_method SHELXL-2014
_cell_angle_alpha 90
_cell_angle_beta 108.802(2)
_cell_angle_gamma 90
_cell_formula_units_Z 4
_cell_length_a 25.1802(18)
_cell_length_b 12.0004(9)
_cell_length_c 15.5976(10)
_cell_measurement_reflns_used 9807
_cell_measurement_temperature 100(2)
_cell_measurement_theta_max 28.29
_cell_measurement_theta_min 3.01
_cell_volume 4461.7(5)
_computing_cell_refinement 'Bruker SAINT'
_computing_data_collection 'Bruker APEX2'
_computing_data_reduction 'Bruker SAINT'
_computing_molecular_graphics 'Bruker SHELXTL'
_computing_publication_material 'Bruker SHELXTL'
_computing_structure_refinement 'SHELXL-2014 (Sheldrick, 2014)'
_computing_structure_solution 'SHELXS-97 (Sheldrick 2008)'
_diffrn_ambient_temperature 100(2)
_diffrn_measured_fraction_theta_full 1.000
_diffrn_measured_fraction_theta_max 1.000
_diffrn_measurement_device_type 'Bruker D8 Venture'
_diffrn_measurement_method '\f and \w scans'
_diffrn_radiation_type MoK\a
_diffrn_radiation_wavelength 0.71073
_diffrn_reflns_av_R_equivalents 0.0265
_diffrn_reflns_av_unetI/netI 0.0122
_diffrn_reflns_Laue_measured_fraction_full 1.000
_diffrn_reflns_Laue_measured_fraction_max 1.000
_diffrn_reflns_limit_h_max 32
_diffrn_reflns_limit_h_min -32
_diffrn_reflns_limit_k_max 15
_diffrn_reflns_limit_k_min -15
_diffrn_reflns_limit_l_max 19
_diffrn_reflns_limit_l_min -20
_diffrn_reflns_number 57847
_diffrn_reflns_point_group_measured_fraction_full 1.000
_diffrn_reflns_point_group_measured_fraction_max 1.000
_diffrn_reflns_theta_full 25.242
_diffrn_reflns_theta_max 27.499
_diffrn_reflns_theta_min 2.180
_exptl_absorpt_coefficient_mu 1.023
_exptl_absorpt_correction_T_max 0.7457
_exptl_absorpt_correction_T_min 0.6857
_exptl_absorpt_correction_type multi-scan
_exptl_absorpt_process_details 'SADABS (Sheldrick, 2010)'
_exptl_crystal_colour Green
_exptl_crystal_density_diffrn 1.504
_exptl_crystal_density_meas ?
_exptl_crystal_density_method 'Not Measured'
_exptl_crystal_description Block
_exptl_crystal_F_000 2072
_exptl_crystal_size_max 0.410
_exptl_crystal_size_mid 0.290
_exptl_crystal_size_min 0.220
_refine_diff_density_max 0.673
_refine_diff_density_min -0.431
_refine_diff_density_rms 0.056
_refine_ls_extinction_method none
_refine_ls_goodness_of_fit_ref 1.069
_refine_ls_hydrogen_treatment constr
_refine_ls_matrix_type full
_refine_ls_number_parameters 311
_refine_ls_number_reflns 5121
_refine_ls_number_restraints 0
_refine_ls_restrained_S_all 1.069
_refine_ls_R_factor_all 0.0313
_refine_ls_R_factor_gt 0.0269
_refine_ls_shift/su_max 0.001
_refine_ls_shift/su_mean 0.000
_refine_ls_structure_factor_coef Fsqd
_refine_ls_weighting_details 'w=1/[\s^2^(Fo^2^)+(0.0376P)^2^+5.4768P] where P=(Fo^2^+2Fc^2^)/3'
_refine_ls_weighting_scheme calc
_refine_ls_wR_factor_gt 0.0710
_refine_ls_wR_factor_ref 0.0733
_reflns_Friedel_coverage 0.000
_reflns_number_gt 4589
_reflns_number_total 5121
_reflns_threshold_expression 'I > 2\s(I)'
_cod_data_source_file lq5028.cif
_cod_data_source_block 3
_cod_depositor_comments
;
The following automatic conversions were performed:

data item '_exptl_absorpt_correction_type' value 'Multi-scan' was
changed to 'multi-scan' in accordance with the
/home/data/users/saulius/crontab/automatic-downloads/rss-feeds/IUCr/lib/dictionaries/cif_core.dic
dictionary named 'cif_core.dic' version 2.4.2 last updated on
2011-04-26.

data item '_exptl_crystal_density_meas' value 'Not Measured' was
changed to '?' -- the value is perceived as not measured.

Automatic conversion script
Id: cif_fix_values 7556 2019-12-06 15:28:31Z antanas 
;
_cod_original_sg_symbol_H-M 'C 2/c'
_cod_database_code 1556891
_shelx_space_group_comment
; 
The symmetry employed for this shelxl refinement is uniquely defined 
by the following loop, which should always be used as a source of 
symmetry information in preference to the above space-group names. 
They are only intended as comments. 
;
_shelx_estimated_absorpt_t_min 0.679
_shelx_estimated_absorpt_t_max 0.806
_shelxl_version_number 2014-3

loop_
_space_group_symop_operation_xyz
'x, y, z'
'-x, y, -z+1/2'
'x+1/2, y+1/2, z'
'-x+1/2, y+1/2, -z+1/2'
'-x, -y, -z'
'x, -y, z-1/2'
'-x+1/2, -y+1/2, -z'
'x+1/2, -y+1/2, z-1/2'

loop_
_atom_site_label
_atom_site_type_symbol
_atom_site_fract_x
_atom_site_fract_y
_atom_site_fract_z
_atom_site_U_iso_or_equiv
_atom_site_adp_type
_atom_site_occupancy
_atom_site_site_symmetry_order
_atom_site_calc_flag
_atom_site_refinement_flags_posn
_atom_site_refinement_flags_adp
_atom_site_refinement_flags_occupancy
_atom_site_disorder_assembly
_atom_site_disorder_group
Cu1 Cu 0.53967(2) 0.49521(2) 0.08042(2) 0.01227(6) Uani 1 1 d . . . . .
O1 O 0.56493(4) 0.64218(8) 0.05037(7) 0.0192(2) Uani 1 1 d . . . . .
O2 O 0.49670(5) 0.65040(9) -0.08412(7) 0.0221(2) Uani 1 1 d . . . . .
O3 O 0.48247(4) 0.57360(9) 0.11929(7) 0.0187(2) Uani 1 1 d . . . . .
O4 O 0.41466(4) 0.57893(9) -0.01572(7) 0.0210(2) Uani 1 1 d . . . . .
N1 N 0.60167(5) 0.47377(10) 0.21191(8) 0.0148(2) Uani 1 1 d . . . . .
C1 C 0.65347(6) 0.51425(12) 0.22955(10) 0.0198(3) Uani 1 1 d . . . . .
H1 H 0.6621 0.5540 0.1831 0.024 Uiso 1 1 calc R U . . .
C2 C 0.69516(6) 0.50117(12) 0.31216(10) 0.0207(3) Uani 1 1 d . . . . .
H2 H 0.7313 0.5321 0.3217 0.025 Uiso 1 1 calc R U . . .
C3 C 0.68376(6) 0.44236(12) 0.38140(9) 0.0161(3) Uani 1 1 d . . . . .
C4 C 0.62954(6) 0.40019(12) 0.36259(9) 0.0173(3) Uani 1 1 d . . . . .
H4 H 0.6197 0.3596 0.4075 0.021 Uiso 1 1 calc R U . . .
C5 C 0.59037(6) 0.41777(12) 0.27853(9) 0.0168(3) Uani 1 1 d . . . . .
H5 H 0.5536 0.3889 0.2672 0.020 Uiso 1 1 calc R U . . .
C6 C 0.72822(6) 0.42625(13) 0.46859(10) 0.0192(3) Uani 1 1 d . . . . .
H6 H 0.7641 0.4567 0.4748 0.023 Uiso 1 1 calc R U . . .
C7 C 0.72234(6) 0.37242(13) 0.53965(10) 0.0202(3) Uani 1 1 d . . . . .
H7 H 0.6860 0.3450 0.5338 0.024 Uiso 1 1 calc R U . . .
C8 C 0.76665(6) 0.35130(12) 0.62620(9) 0.0194(3) Uani 1 1 d . . . . .
C9 C 0.82134(7) 0.39178(14) 0.64575(11) 0.0248(3) Uani 1 1 d . . . . .
H9 H 0.8311 0.4356 0.6024 0.030 Uiso 1 1 calc R U . . .
C10 C 0.86117(7) 0.36803(15) 0.72809(12) 0.0309(4) Uani 1 1 d . . . . .
H10A H 0.8979 0.3975 0.7408 0.037 Uiso 0.668(2) 1 calc R U P A 1
C11 C 0.84926(7) 0.30266(14) 0.79272(10) 0.0264(3) Uani 1 1 d . . . . .
H11 H 0.8771 0.2861 0.8488 0.032 Uiso 1 1 calc R U . . .
C12 C 0.79559(7) 0.26281(14) 0.77244(10) 0.0273(3) Uani 1 1 d . . . . .
H12A H 0.7865 0.2175 0.8157 0.033 Uiso 0.332(2) 1 calc R U P A 2
C13 C 0.75414(7) 0.28619(14) 0.69129(10) 0.0254(3) Uani 1 1 d . . . . .
H13 H 0.7173 0.2580 0.6800 0.030 Uiso 1 1 calc R U . . .
C14 C 0.53670(6) 0.69162(11) -0.02117(9) 0.0154(3) Uani 1 1 d . . . . .
C15 C 0.55120(6) 0.81131(12) -0.03162(10) 0.0183(3) Uani 1 1 d . . . . .
C16 C 0.59687(7) 0.86170(13) 0.03175(11) 0.0233(3) Uani 1 1 d . . . . .
H16 H 0.6212 0.8189 0.0797 0.028 Uiso 1 1 calc R U . . .
C17 C 0.60697(8) 0.97495(15) 0.02500(14) 0.0330(4) Uani 1 1 d . . . . .
H17 H 0.6381 1.0094 0.0685 0.040 Uiso 1 1 calc R U . . .
C18 C 0.57184(9) 1.03716(15) -0.04464(15) 0.0400(5) Uani 1 1 d . . . . .
H18 H 0.5786 1.1146 -0.0486 0.048 Uiso 1 1 calc R U . . .
C19 C 0.52692(9) 0.98736(15) -0.10866(16) 0.0403(5) Uani 1 1 d . . . . .
H19 H 0.5030 1.0304 -0.1568 0.048 Uiso 1 1 calc R U . . .
C20 C 0.51670(7) 0.87400(14) -0.10272(13) 0.0294(4) Uani 1 1 d . . . . .
H20 H 0.4861 0.8396 -0.1473 0.035 Uiso 1 1 calc R U . . .
C21 C 0.43482(6) 0.60285(11) 0.06713(9) 0.0145(3) Uani 1 1 d . . . . .
C22 C 0.40008(6) 0.67586(11) 0.10635(9) 0.0155(3) Uani 1 1 d . . . . .
C23 C 0.42088(7) 0.70900(13) 0.19656(10) 0.0213(3) Uani 1 1 d . . . . .
H23 H 0.4556 0.6803 0.2347 0.026 Uiso 1 1 calc R U . . .
C24 C 0.39086(7) 0.78396(14) 0.23081(11) 0.0271(3) Uani 1 1 d . . . . .
H24 H 0.4056 0.8076 0.2921 0.033 Uiso 1 1 calc R U . . .
C25 C 0.33971(7) 0.82451(13) 0.17646(11) 0.0257(3) Uani 1 1 d . . . . .
H25 H 0.3195 0.8762 0.2001 0.031 Uiso 1 1 calc R U . . .
C26 C 0.31803(7) 0.78935(13) 0.08712(11) 0.0248(3) Uani 1 1 d . . . . .
H26 H 0.2825 0.8160 0.0500 0.030 Uiso 1 1 calc R U . . .
C27 C 0.34805(6) 0.71527(13) 0.05186(10) 0.0198(3) Uani 1 1 d . . . . .
H27 H 0.3331 0.6915 -0.0093 0.024 Uiso 1 1 calc R U . . .
F1 F 0.78536(7) 0.19488(17) 0.83139(10) 0.0440(4) Uani 0.668(2) 1 d . . P A 1
F1A F 0.90973(13) 0.4023(3) 0.7451(2) 0.0440(4) Uani 0.332(2) 1 d . . P A 2

loop_
_atom_site_aniso_label
_atom_site_aniso_U_11
_atom_site_aniso_U_22
_atom_site_aniso_U_33
_atom_site_aniso_U_23
_atom_site_aniso_U_13
_atom_site_aniso_U_12
Cu1 0.01351(10) 0.01166(9) 0.00985(9) 0.00074(6) 0.00126(6) 0.00046(6)
O1 0.0215(5) 0.0165(5) 0.0178(5) 0.0022(4) 0.0036(4) -0.0033(4)
O2 0.0236(5) 0.0163(5) 0.0211(5) 0.0040(4) -0.0002(4) -0.0045(4)
O3 0.0177(5) 0.0237(5) 0.0139(5) -0.0003(4) 0.0041(4) 0.0036(4)
O4 0.0200(5) 0.0263(6) 0.0143(5) -0.0038(4) 0.0024(4) 0.0057(4)
N1 0.0162(6) 0.0141(5) 0.0122(5) 0.0012(4) 0.0021(4) 0.0021(4)
C1 0.0197(7) 0.0221(7) 0.0152(7) 0.0060(5) 0.0022(6) -0.0019(6)
C2 0.0159(7) 0.0249(8) 0.0185(7) 0.0044(6) 0.0015(6) -0.0029(5)
C3 0.0176(7) 0.0155(6) 0.0129(6) 0.0007(5) 0.0015(5) 0.0036(5)
C4 0.0197(7) 0.0192(7) 0.0130(6) 0.0027(5) 0.0052(5) 0.0014(5)
C5 0.0154(6) 0.0189(7) 0.0146(6) 0.0001(5) 0.0028(5) -0.0003(5)
C6 0.0167(7) 0.0218(7) 0.0155(6) 0.0007(5) 0.0003(5) 0.0014(5)
C7 0.0199(7) 0.0222(7) 0.0149(7) 0.0001(5) 0.0005(6) 0.0012(6)
C8 0.0242(7) 0.0177(7) 0.0126(6) -0.0011(5) 0.0009(6) 0.0046(6)
C9 0.0260(8) 0.0240(8) 0.0196(7) 0.0045(6) 0.0007(6) 0.0011(6)
C10 0.0261(9) 0.0317(9) 0.0257(8) 0.0028(7) -0.0044(7) 0.0011(7)
C11 0.0304(8) 0.0271(8) 0.0139(7) -0.0013(6) -0.0039(6) 0.0082(7)
C12 0.0354(9) 0.0305(8) 0.0129(7) 0.0043(6) 0.0032(6) 0.0056(7)
C13 0.0253(8) 0.0319(8) 0.0160(7) 0.0023(6) 0.0026(6) 0.0008(7)
C14 0.0171(6) 0.0136(6) 0.0179(7) -0.0002(5) 0.0089(5) 0.0000(5)
C15 0.0214(7) 0.0137(6) 0.0237(7) 0.0001(5) 0.0125(6) -0.0010(5)
C16 0.0272(8) 0.0197(7) 0.0272(8) -0.0046(6) 0.0147(7) -0.0055(6)
C17 0.0388(10) 0.0233(8) 0.0451(11) -0.0111(7) 0.0252(9) -0.0128(7)
C18 0.0513(12) 0.0143(8) 0.0662(14) 0.0014(8) 0.0353(11) -0.0054(8)
C19 0.0455(12) 0.0222(9) 0.0566(13) 0.0170(8) 0.0212(10) 0.0047(8)
C20 0.0295(9) 0.0201(8) 0.0379(9) 0.0087(7) 0.0097(7) -0.0002(6)
C21 0.0171(6) 0.0114(6) 0.0153(6) 0.0018(5) 0.0056(5) -0.0014(5)
C22 0.0184(7) 0.0129(6) 0.0169(6) 0.0013(5) 0.0082(5) -0.0010(5)
C23 0.0234(7) 0.0230(7) 0.0179(7) 0.0004(6) 0.0072(6) 0.0015(6)
C24 0.0350(9) 0.0281(8) 0.0210(7) -0.0057(6) 0.0129(7) -0.0012(7)
C25 0.0306(8) 0.0197(7) 0.0333(9) -0.0036(6) 0.0194(7) 0.0018(6)
C26 0.0208(7) 0.0227(8) 0.0316(8) 0.0016(6) 0.0095(7) 0.0032(6)
C27 0.0193(7) 0.0195(7) 0.0202(7) -0.0004(6) 0.0057(6) -0.0005(5)
F1 0.0274(7) 0.0776(12) 0.0237(7) 0.0221(7) 0.0039(6) -0.0003(7)
F1A 0.0274(7) 0.0776(12) 0.0237(7) 0.0221(7) 0.0039(6) -0.0003(7)

loop_
_atom_type_symbol
_atom_type_description
_atom_type_scat_dispersion_real
_atom_type_scat_dispersion_imag
_atom_type_scat_source
C C 0.0033 0.0016 'International Tables Vol C Tables 4.2.6.8 and 6.1.1.4'
H H 0.0000 0.0000 'International Tables Vol C Tables 4.2.6.8 and 6.1.1.4'
N N 0.0061 0.0033 'International Tables Vol C Tables 4.2.6.8 and 6.1.1.4'
O O 0.0106 0.0060 'International Tables Vol C Tables 4.2.6.8 and 6.1.1.4'
F F 0.0171 0.0103 'International Tables Vol C Tables 4.2.6.8 and 6.1.1.4'
Cu Cu 0.3201 1.2651 'International Tables Vol C Tables 4.2.6.8 and 6.1.1.4'

loop_
_geom_angle_atom_site_label_1
_geom_angle_atom_site_label_2
_geom_angle_atom_site_label_3
_geom_angle
_geom_angle_site_symmetry_1
_geom_angle_site_symmetry_3
O4 Cu1 O3 167.86(4) 5_665 .
O4 Cu1 O1 89.77(5) 5_665 .
O3 Cu1 O1 88.28(4) . .
O4 Cu1 O2 88.18(5) 5_665 5_665
O3 Cu1 O2 91.23(5) . 5_665
O1 Cu1 O2 167.94(4) . 5_665
O4 Cu1 N1 94.02(4) 5_665 .
O3 Cu1 N1 98.12(4) . .
O1 Cu1 N1 98.17(4) . .
O2 Cu1 N1 93.83(4) 5_665 .
O4 Cu1 Cu1 85.49(3) 5_665 5_665
O3 Cu1 Cu1 82.43(3) . 5_665
O1 Cu1 Cu1 86.51(3) . 5_665
O2 Cu1 Cu1 81.48(3) 5_665 5_665
N1 Cu1 Cu1 175.30(3) . 5_665
C14 O1 Cu1 119.71(9) . .
C14 O2 Cu1 125.77(9) . 5_665
C21 O3 Cu1 124.81(9) . .
C21 O4 Cu1 121.31(9) . 5_665
C1 N1 C5 117.35(12) . .
C1 N1 Cu1 120.85(10) . .
C5 N1 Cu1 121.79(10) . .
N1 C1 C2 123.25(14) . .
C1 C2 C3 119.63(14) . .
C2 C3 C4 116.88(13) . .
C2 C3 C6 119.83(13) . .
C4 C3 C6 123.29(13) . .
C5 C4 C3 119.72(13) . .
N1 C5 C4 123.16(13) . .
C7 C6 C3 125.33(14) . .
C6 C7 C8 126.37(14) . .
C13 C8 C9 118.26(14) . .
C13 C8 C7 118.84(14) . .
C9 C8 C7 122.90(14) . .
C10 C9 C8 120.02(15) . .
F1A C10 C9 120.2(2) . .
F1A C10 C11 117.6(2) . .
C9 C10 C11 122.11(16) . .
C12 C11 C10 117.28(14) . .
F1 C12 C11 117.10(15) . .
F1 C12 C13 120.33(17) . .
C11 C12 C13 122.45(15) . .
C12 C13 C8 119.87(16) . .
O2 C14 O1 125.88(13) . .
O2 C14 C15 116.86(12) . .
O1 C14 C15 117.25(12) . .
C20 C15 C16 119.56(14) . .
C20 C15 C14 119.51(14) . .
C16 C15 C14 120.83(13) . .
C15 C16 C17 120.00(17) . .
C18 C17 C16 120.11(18) . .
C17 C18 C19 120.24(16) . .
C18 C19 C20 120.03(19) . .
C15 C20 C19 120.03(18) . .
O4 C21 O3 125.62(13) . .
O4 C21 C22 117.13(12) . .
O3 C21 C22 117.21(12) . .
C23 C22 C27 119.52(13) . .
C23 C22 C21 120.01(13) . .
C27 C22 C21 120.41(12) . .
C24 C23 C22 120.02(14) . .
C25 C24 C23 120.50(15) . .
C24 C25 C26 119.73(14) . .
C25 C26 C27 120.23(15) . .
C26 C27 C22 119.98(14) . .

loop_
_geom_bond_atom_site_label_1
_geom_bond_atom_site_label_2
_geom_bond_distance
_geom_bond_site_symmetry_2
Cu1 O4 1.9699(10) 5_665
Cu1 O3 1.9723(10) .
Cu1 O1 1.9817(10) .
Cu1 O2 1.9822(10) 5_665
Cu1 N1 2.1554(12) .
Cu1 Cu1 2.6586(3) 5_665
O1 C14 1.2613(17) .
O2 C14 1.2593(17) .
O2 Cu1 1.9823(10) 5_665
O3 C21 1.2631(17) .
O4 C21 1.2599(17) .
O4 Cu1 1.9699(10) 5_665
N1 C1 1.335(2) .
N1 C5 1.3428(18) .
C1 C2 1.384(2) .
C2 C3 1.395(2) .
C3 C4 1.396(2) .
C3 C6 1.4692(19) .
C4 C5 1.3795(19) .
C6 C7 1.332(2) .
C7 C8 1.4698(19) .
C8 C13 1.395(2) .
C8 C9 1.398(2) .
C9 C10 1.381(2) .
C10 F1A 1.235(4) .
C10 C11 1.384(3) .
C11 C12 1.371(2) .
C12 F1 1.315(2) .
C12 C13 1.385(2) .
C14 C15 1.5038(19) .
C15 C20 1.389(2) .
C15 C16 1.390(2) .
C16 C17 1.393(2) .
C17 C18 1.378(3) .
C18 C19 1.380(3) .
C19 C20 1.393(2) .
C21 C22 1.5006(19) .
C22 C23 1.392(2) .
C22 C27 1.394(2) .
C23 C24 1.388(2) .
C24 C25 1.382(2) .
C25 C26 1.388(2) .
C26 C27 1.390(2) .
